data_7056336
loop_
_publ_author_name
'Chang, Yi-Xin'
'Wang, Wen-Min'
'Zhang, Ru-Xia'
'Shen, Hai-Yun'
'Zhou, Xiao-Pu'
'Wang, Ni-Ni'
'Cui, Jian-Zhong'
'Gao, Hong-Ling'

_publ_section_title
;
 Dinuclear Ln(iii) complexes constructed from an 8-hydroxyquinoline Schiff
 base derivative with different terminal groups show differing slow
 magnetic relaxation
;
_journal_name_full 'New J. Chem.'
_journal_paper_doi 10.1039/C6NJ04035G
_journal_year 2017
_chemical_formula_moiety 'C54 H42 Er2 F12 N4 O10'
_chemical_formula_sum 'C54 H42 Er2 F12 N4 O10'
_chemical_formula_weight 1469.43
_space_group_crystal_system triclinic
_space_group_IT_number 2
_space_group_name_Hall '-P 1'
_space_group_name_H-M_alt 'P -1'
_symmetry_space_group_name_Hall '-P 1'
_symmetry_space_group_name_H-M 'P -1'
_atom_sites_solution_hydrogens geom
_atom_sites_solution_primary direct
_audit_creation_date 2017-04-26
_audit_creation_method
;
Olex2 1.2
(compiled 2017.03.28 svn.r3405 for OlexSys, GUI svn.r5335)
;
_audit_update_record
;
2017-04-28 deposited with the CCDC.
2017-05-04 downloaded from the CCDC.
;
_cell_angle_alpha 94.770(3)
_cell_angle_beta 117.275(5)
_cell_angle_gamma 108.496(4)
_cell_formula_units_Z 1
_cell_length_a 11.500(4)
_cell_length_b 11.839(3)
_cell_length_c 12.251(4)
_cell_measurement_reflns_used 4061
_cell_measurement_temperature 113.15
_cell_measurement_theta_max 27.5
_cell_measurement_theta_min 3.0
_cell_volume 1353.3(7)
_computing_cell_refinement 'CrystalClear-SM Expert 2.1 b42 (Rigaku, 2015)'
_computing_data_collection CrystalClear
_computing_data_reduction CrystalClear
_computing_molecular_graphics 'Olex2 (Dolomanov et al., 2009)'
_computing_publication_material 'Olex2 (Dolomanov et al., 2009)'
_computing_structure_refinement 'ShelXL (Sheldrick, 2015)'
_computing_structure_solution 'ShelXS (Sheldrick, 2008)'
_diffrn_ambient_temperature 113.15
_diffrn_measured_fraction_theta_full 0.990
_diffrn_measured_fraction_theta_max 0.971
_diffrn_measurement_device_type "'Rigaku Xtalab P200"
_diffrn_measurement_method '\w scans'
_diffrn_radiation_monochromator confocal
_diffrn_radiation_type MoK\a
_diffrn_radiation_wavelength 0.71073
_diffrn_reflns_av_R_equivalents 0.0339
_diffrn_reflns_av_unetI/netI 0.0345
_diffrn_reflns_Laue_measured_fraction_full 0.990
_diffrn_reflns_Laue_measured_fraction_max 0.971
_diffrn_reflns_limit_h_max 14
_diffrn_reflns_limit_h_min -14
_diffrn_reflns_limit_k_max 14
_diffrn_reflns_limit_k_min -15
_diffrn_reflns_limit_l_max 15
_diffrn_reflns_limit_l_min -15
_diffrn_reflns_number 17404
_diffrn_reflns_point_group_measured_fraction_full 0.990
_diffrn_reflns_point_group_measured_fraction_max 0.971
_diffrn_reflns_theta_full 25.242
_diffrn_reflns_theta_max 27.610
_diffrn_reflns_theta_min 3.005
_diffrn_standards_decay_% 0
_diffrn_standards_interval_count 0
_diffrn_standards_interval_time 0
_diffrn_standards_number 0
_exptl_absorpt_coefficient_mu 3.183
_exptl_absorpt_correction_T_max 1.000
_exptl_absorpt_correction_T_min 0.780
_exptl_absorpt_correction_type multi-scan
_exptl_absorpt_process_details 'REQAB (Rigaku, 1998)'
_exptl_crystal_colour Colorless
_exptl_crystal_density_diffrn 1.803
_exptl_crystal_density_method "'not measured'"
_exptl_crystal_description Prism
_exptl_crystal_F_000 718
_exptl_crystal_size_max 0.2
_exptl_crystal_size_mid 0.18
_exptl_crystal_size_min 0.12
_refine_diff_density_max 1.070
_refine_diff_density_min -0.618
_refine_diff_density_rms 0.127
_refine_ls_extinction_method none
_refine_ls_goodness_of_fit_ref 1.080
_refine_ls_hydrogen_treatment constr
_refine_ls_matrix_type full
_refine_ls_number_parameters 402
_refine_ls_number_reflns 6097
_refine_ls_number_restraints 0
_refine_ls_restrained_S_all 1.080
_refine_ls_R_factor_all 0.0316
_refine_ls_R_factor_gt 0.0279
_refine_ls_shift/su_max 0.002
_refine_ls_shift/su_mean 0.000
_refine_ls_structure_factor_coef Fsqd
_refine_ls_weighting_details 'w=1/[\s^2^(Fo^2^)+(0.0501P)^2^+0.2244P] where P=(Fo^2^+2Fc^2^)/3'
_refine_ls_weighting_scheme calc
_refine_ls_wR_factor_gt 0.0788
_refine_ls_wR_factor_ref 0.0802
_reflns_Friedel_coverage 0.000
_reflns_number_gt 5509
_reflns_number_total 6097
_reflns_threshold_expression 'I > 2\s(I)'
_cod_data_source_file c6nj04035g2.cif
_cod_data_source_block 5
_cod_database_code 7056336
_shelx_shelxl_version_number 2014/8
_shelx_space_group_comment
;
The symmetry employed for this shelxl refinement is uniquely defined
by the following loop, which should always be used as a source of
symmetry information in preference to the above space-group names.
They are only intended as comments.
;
_shelx_estimated_absorpt_t_max 0.701
_shelx_estimated_absorpt_t_min 0.569
_olex2_refinement_description
;There are disorders in the -CF3 and -CH3 groups of the ligand
1. Fixed Uiso
 At 1.2 times of:
  All C(H) groups
 At 1.5 times of:
  All C(H,H,H) groups
2. Others
 Sof(F1')=Sof(F2')=Sof(F3')=Sof(H18A)=Sof(H18B)=Sof(H18C)=1-FVAR(1)
 Sof(F1)=Sof(F2)=Sof(F3)=Sof(H22A)=Sof(H22B)=Sof(H22C)=FVAR(1)
3.a Aromatic/amide H refined with riding coordinates:
 C3(H3), C4(H4), C5(H5), C7(H7), C8(H8), C10(H10), C12(H12), C13(H13),
 C15(H15), C16(H16), C20(H20), C25(H25)
3.b Idealised Me refined as rotating group:
 C17(H17A,H17B,H17C), C18(H18A,H18B,H18C), C22(H22A,H22B,H22C), C27(H27A,H27B,
 H27C)
;
_olex2_submission_special_instructions 'No special instructions were received'

loop_
_space_group_symop_operation_xyz
'x, y, z'
'-x, -y, -z'

loop_
_atom_site_label
_atom_site_type_symbol
_atom_site_fract_x
_atom_site_fract_y
_atom_site_fract_z
_atom_site_U_iso_or_equiv
_atom_site_adp_type
_atom_site_occupancy
_atom_site_site_symmetry_order
_atom_site_calc_flag
_atom_site_refinement_flags_posn
_atom_site_refinement_flags_occupancy
_atom_site_disorder_assembly
_atom_site_disorder_group
Er1 Er -0.09400(2) 0.53724(2) 0.08546(2) 0.02159(6) Uani 1 1 d . . . .
F1 F -0.1389(5) 0.9375(3) 0.1799(5) 0.0435(11) Uani 0.658(5) 1 d . P A 1
F2 F -0.1384(6) 1.0003(4) 0.0213(4) 0.0515(12) Uani 0.658(5) 1 d . P A 1
F3 F 0.0503(4) 0.9908(3) 0.1679(5) 0.0428(11) Uani 0.658(5) 1 d . P A 1
F1' F -0.3247(10) 0.6910(9) -0.3665(8) 0.065(3) Uani 0.342(5) 1 d . P A 2
F2' F -0.3751(10) 0.4993(9) -0.3695(7) 0.057(3) Uani 0.342(5) 1 d . P A 2
F3' F -0.4999(8) 0.5880(9) -0.3454(7) 0.051(2) Uani 0.342(5) 1 d . P A 2
F4 F 0.3479(4) 0.7678(3) 0.5190(3) 0.0842(12) Uani 1 1 d . . . .
F5 F 0.2882(4) 0.6603(3) 0.6298(3) 0.0848(13) Uani 1 1 d . . . .
F6 F 0.1784(4) 0.7719(3) 0.5445(3) 0.0751(11) Uani 1 1 d . . . .
O1 O 0.1090(2) 0.6170(2) 0.0688(2) 0.0199(5) Uani 1 1 d . . . .
O2 O -0.0892(2) 0.7382(2) 0.1042(2) 0.0221(5) Uani 1 1 d . . . .
O3 O -0.2507(3) 0.5527(2) -0.1209(2) 0.0243(5) Uani 1 1 d . . . .
O4 O 0.0677(2) 0.6291(2) 0.3063(2) 0.0233(5) Uani 1 1 d . . . .
O5 O -0.0398(3) 0.3850(2) 0.1878(2) 0.0271(5) Uani 1 1 d . . . .
N1 N 0.3084(3) 0.6605(3) 0.0003(3) 0.0194(5) Uani 1 1 d . . . .
N2 N 0.2833(3) 0.4668(3) -0.1620(3) 0.0205(5) Uani 1 1 d . . . .
C1 C 0.3206(3) 0.7548(3) 0.0805(3) 0.0203(6) Uani 1 1 d . . . .
C2 C 0.2168(3) 0.7296(3) 0.1204(3) 0.0205(6) Uani 1 1 d . . . .
C3 C 0.2360(4) 0.8231(3) 0.2097(3) 0.0252(7) Uani 1 1 d . . . .
H3 H 0.1725 0.8079 0.2414 0.030 Uiso 1 1 calc R . . .
C4 C 0.3486(4) 0.9419(3) 0.2556(4) 0.0300(8) Uani 1 1 d . . . .
H4 H 0.3580 1.0047 0.3164 0.036 Uiso 1 1 calc R . . .
C5 C 0.4440(4) 0.9681(3) 0.2143(4) 0.0286(8) Uani 1 1 d . . . .
H5 H 0.5176 1.0486 0.2452 0.034 Uiso 1 1 calc R . . .
C6 C 0.4324(3) 0.8754(3) 0.1262(3) 0.0246(7) Uani 1 1 d . . . .
C7 C 0.5281(4) 0.8922(3) 0.0808(4) 0.0293(8) Uani 1 1 d . . . .
H7 H 0.6049 0.9704 0.1095 0.035 Uiso 1 1 calc R . . .
C8 C 0.5110(4) 0.7966(3) -0.0044(4) 0.0308(8) Uani 1 1 d . . . .
H8 H 0.5725 0.8087 -0.0380 0.037 Uiso 1 1 calc R . . .
C9 C 0.4003(4) 0.6801(3) -0.0409(3) 0.0244(7) Uani 1 1 d . . . .
C10 C 0.3823(4) 0.5751(3) -0.1269(3) 0.0232(7) Uani 1 1 d . . . .
H10 H 0.4459 0.5868 -0.1582 0.028 Uiso 1 1 calc R . . .
C11 C 0.2808(3) 0.3703(3) -0.2419(3) 0.0193(6) Uani 1 1 d . . . .
C12 C 0.4046(4) 0.3695(3) -0.2378(3) 0.0266(7) Uani 1 1 d . . . .
H12 H 0.4946 0.4341 -0.1782 0.032 Uiso 1 1 calc R . . .
C13 C 0.3972(4) 0.2760(4) -0.3193(4) 0.0309(8) Uani 1 1 d . . . .
H13 H 0.4818 0.2795 -0.3175 0.037 Uiso 1 1 calc R . . .
C14 C 0.2685(4) 0.1769(4) -0.4039(3) 0.0286(8) Uani 1 1 d . . . .
C15 C 0.1474(4) 0.1755(4) -0.4032(4) 0.0299(8) Uani 1 1 d . . . .
H15 H 0.0585 0.1080 -0.4592 0.036 Uiso 1 1 calc R . . .
C16 C 0.1522(4) 0.2696(3) -0.3232(3) 0.0265(7) Uani 1 1 d . . . .
H16 H 0.0678 0.2651 -0.3240 0.032 Uiso 1 1 calc R . . .
C17 C 0.2608(5) 0.0757(4) -0.4931(4) 0.0410(10) Uani 1 1 d . . . .
H17A H 0.2246 -0.0037 -0.4765 0.061 Uiso 1 1 calc GR . . .
H17B H 0.3564 0.0929 -0.4793 0.061 Uiso 1 1 calc GR . . .
H17C H 0.1965 0.0721 -0.5815 0.061 Uiso 1 1 calc GR . . .
C18 C -0.0907(4) 0.9346(3) 0.0977(4) 0.0310(8) Uani 1 1 d . . . .
H18A H -0.1205 0.9359 0.1608 0.047 Uiso 0.342(5) 1 calc GR P A 2
H18B H -0.1360 0.9760 0.0349 0.047 Uiso 0.342(5) 1 calc GR P A 2
H18C H 0.0134 0.9779 0.1406 0.047 Uiso 0.342(5) 1 calc GR P A 2
C19 C -0.1357(4) 0.8012(3) 0.0304(3) 0.0245(7) Uani 1 1 d . . . .
C20 C -0.2221(4) 0.7607(4) -0.1020(4) 0.0273(7) Uani 1 1 d . . . .
H20 H -0.2470 0.8182 -0.1479 0.033 Uiso 1 1 calc R . . .
C21 C -0.2733(4) 0.6379(3) -0.1694(3) 0.0249(7) Uani 1 1 d . . . .
C22 C -0.3694(4) 0.6021(4) -0.3140(4) 0.0343(9) Uani 1 1 d . . . .
H22A H -0.3495 0.5406 -0.3531 0.051 Uiso 0.658(5) 1 calc GR P A 1
H22B H -0.3508 0.6757 -0.3450 0.051 Uiso 0.658(5) 1 calc GR P A 1
H22C H -0.4696 0.5671 -0.3369 0.051 Uiso 0.658(5) 1 calc GR P A 1
C23 C 0.2361(5) 0.6965(4) 0.5248(4) 0.0459(11) Uani 1 1 d . . . .
C24 C 0.1290(4) 0.5914(4) 0.4021(3) 0.0292(8) Uani 1 1 d . . . .
C25 C 0.1151(5) 0.4735(4) 0.4078(4) 0.0395(10) Uani 1 1 d . . . .
H25 H 0.1651 0.4586 0.4880 0.047 Uiso 1 1 calc R . . .
C26 C 0.0266(4) 0.3721(4) 0.2951(4) 0.0326(8) Uani 1 1 d . . . .
C27 C 0.0179(7) 0.2428(5) 0.3040(5) 0.0577(15) Uani 1 1 d . . . .
H27A H -0.0778 0.1907 0.2853 0.087 Uiso 1 1 calc GR . . .
H27B H 0.0889 0.2471 0.3903 0.087 Uiso 1 1 calc GR . . .
H27C H 0.0372 0.2072 0.2422 0.087 Uiso 1 1 calc GR . . .

loop_
_atom_site_aniso_label
_atom_site_aniso_U_11
_atom_site_aniso_U_22
_atom_site_aniso_U_33
_atom_site_aniso_U_23
_atom_site_aniso_U_13
_atom_site_aniso_U_12
Er1 0.01760(9) 0.02010(9) 0.02400(9) 0.00091(6) 0.01134(7) 0.00421(6)
F1 0.058(3) 0.0299(19) 0.056(3) 0.0017(17) 0.043(2) 0.0141(18)
F2 0.081(3) 0.032(2) 0.037(2) 0.0096(17) 0.020(2) 0.033(2)
F3 0.0330(19) 0.0222(18) 0.061(3) -0.0021(16) 0.0216(19) 0.0038(15)
F1' 0.058(5) 0.076(6) 0.035(4) 0.027(4) 0.019(4) 0.001(5)
F2' 0.062(6) 0.076(7) 0.024(4) 0.007(4) 0.013(4) 0.034(5)
F3' 0.026(4) 0.088(7) 0.036(4) 0.022(4) 0.012(3) 0.024(4)
F4 0.059(2) 0.075(2) 0.054(2) -0.0166(17) 0.0141(16) -0.0157(18)
F5 0.115(3) 0.057(2) 0.0286(15) 0.0016(14) -0.0022(17) 0.035(2)
F6 0.084(2) 0.059(2) 0.0478(18) -0.0190(15) 0.0076(16) 0.0359(19)
O1 0.0132(10) 0.0166(11) 0.0247(12) -0.0022(9) 0.0110(9) -0.0002(8)
O2 0.0214(11) 0.0210(12) 0.0224(12) 0.0015(9) 0.0117(10) 0.0073(9)
O3 0.0213(11) 0.0233(12) 0.0228(12) 0.0029(10) 0.0101(10) 0.0052(10)
O4 0.0218(11) 0.0208(12) 0.0218(12) 0.0000(9) 0.0086(10) 0.0077(10)
O5 0.0293(13) 0.0217(12) 0.0238(12) 0.0028(10) 0.0105(11) 0.0084(10)
N1 0.0152(12) 0.0187(13) 0.0215(13) 0.0019(11) 0.0106(11) 0.0025(10)
N2 0.0179(13) 0.0223(14) 0.0216(14) 0.0029(11) 0.0121(11) 0.0064(11)
C1 0.0149(14) 0.0169(15) 0.0222(16) 0.0003(12) 0.0087(12) 0.0007(12)
C2 0.0159(14) 0.0177(15) 0.0211(15) -0.0020(12) 0.0082(12) 0.0025(12)
C3 0.0203(15) 0.0232(17) 0.0276(18) -0.0011(14) 0.0146(14) 0.0020(13)
C4 0.0262(17) 0.0207(17) 0.0331(19) -0.0074(15) 0.0148(16) 0.0017(14)
C5 0.0225(16) 0.0166(16) 0.0343(19) -0.0042(14) 0.0139(15) -0.0029(13)
C6 0.0171(15) 0.0212(17) 0.0286(18) 0.0023(14) 0.0116(14) 0.0008(13)
C7 0.0245(17) 0.0216(17) 0.036(2) 0.0014(15) 0.0187(16) -0.0010(14)
C8 0.0257(17) 0.0252(19) 0.040(2) 0.0027(16) 0.0237(17) -0.0001(15)
C9 0.0203(16) 0.0232(17) 0.0259(17) 0.0006(14) 0.0147(14) 0.0017(13)
C10 0.0199(15) 0.0261(17) 0.0257(17) 0.0042(14) 0.0156(14) 0.0063(13)
C11 0.0207(15) 0.0209(16) 0.0187(15) 0.0034(12) 0.0123(13) 0.0083(13)
C12 0.0220(16) 0.0291(19) 0.0306(18) 0.0090(15) 0.0145(15) 0.0107(14)
C13 0.0314(19) 0.038(2) 0.038(2) 0.0144(17) 0.0235(17) 0.0223(17)
C14 0.037(2) 0.033(2) 0.0278(18) 0.0087(15) 0.0202(16) 0.0218(17)
C15 0.0266(17) 0.0268(19) 0.033(2) -0.0004(15) 0.0158(16) 0.0082(15)
C16 0.0207(16) 0.0278(18) 0.0314(18) 0.0016(15) 0.0159(15) 0.0077(14)
C17 0.046(2) 0.042(2) 0.044(2) 0.0031(19) 0.027(2) 0.026(2)
C18 0.035(2) 0.0239(18) 0.037(2) 0.0072(16) 0.0203(17) 0.0135(16)
C19 0.0214(16) 0.0228(17) 0.0328(18) 0.0048(14) 0.0173(15) 0.0083(13)
C20 0.0290(18) 0.0285(19) 0.0302(19) 0.0108(15) 0.0173(16) 0.0144(15)
C21 0.0169(15) 0.0329(19) 0.0250(17) 0.0067(15) 0.0126(14) 0.0075(14)
C22 0.033(2) 0.042(2) 0.0255(19) 0.0081(17) 0.0138(16) 0.0136(18)
C23 0.048(3) 0.037(2) 0.026(2) -0.0036(18) 0.0014(19) 0.016(2)
C24 0.0305(18) 0.0286(19) 0.0218(17) -0.0008(14) 0.0094(15) 0.0120(15)
C25 0.053(3) 0.037(2) 0.023(2) 0.0067(17) 0.0125(19) 0.023(2)
C26 0.040(2) 0.0268(19) 0.032(2) 0.0061(16) 0.0191(17) 0.0130(17)
C27 0.096(4) 0.037(3) 0.034(2) 0.011(2) 0.028(3) 0.030(3)

loop_
_atom_type_symbol
_atom_type_description
_atom_type_scat_dispersion_real
_atom_type_scat_dispersion_imag
_atom_type_scat_source
C C 0.0033 0.0016 'International Tables Vol C Tables 4.2.6.8 and 6.1.1.4'
H H 0.0000 0.0000 'International Tables Vol C Tables 4.2.6.8 and 6.1.1.4'
Er Er -0.2586 4.9576 'International Tables Vol C Tables 4.2.6.8 and 6.1.1.4'
F F 0.0171 0.0103 'International Tables Vol C Tables 4.2.6.8 and 6.1.1.4'
N N 0.0061 0.0033 'International Tables Vol C Tables 4.2.6.8 and 6.1.1.4'
O O 0.0106 0.0060 'International Tables Vol C Tables 4.2.6.8 and 6.1.1.4'

loop_
_geom_angle_atom_site_label_1
_geom_angle_atom_site_label_2
_geom_angle_atom_site_label_3
_geom_angle
_geom_angle_site_symmetry_1
_geom_angle_site_symmetry_3
O1 Er1 Er1 36.55(6) . 2_565
O1 Er1 Er1 35.06(5) 2_565 2_565
O1 Er1 O1 71.60(8) . 2_565
O1 Er1 O2 86.52(8) . .
O1 Er1 O3 93.82(8) . .
O1 Er1 O4 84.41(8) . .
O1 Er1 O5 98.01(9) . .
O1 Er1 N1 66.73(8) 2_565 2_565
O1 Er1 N1 138.24(8) . 2_565
O1 Er1 N2 130.05(8) 2_565 2_565
O1 Er1 N2 158.22(8) . 2_565
O2 Er1 Er1 114.88(6) . 2_565
O2 Er1 O1 136.81(8) . 2_565
O2 Er1 O3 70.76(8) . .
O2 Er1 O4 78.92(8) . .
O2 Er1 O5 148.08(8) . .
O2 Er1 N1 126.73(9) . 2_565
O2 Er1 N2 75.13(8) . 2_565
O3 Er1 Er1 82.38(6) . 2_565
O3 Er1 O1 74.01(8) . 2_565
O3 Er1 N1 77.72(9) . 2_565
O3 Er1 N2 91.14(9) . 2_565
O4 Er1 Er1 111.50(6) . 2_565
O4 Er1 O1 132.68(8) . 2_565
O4 Er1 O3 149.68(8) . .
O4 Er1 O5 70.18(8) . .
O4 Er1 N1 122.54(9) . 2_565
O4 Er1 N2 80.68(9) . 2_565
O5 Er1 Er1 84.63(7) . 2_565
O5 Er1 O1 73.52(8) . 2_565
O5 Er1 O3 139.66(8) . .
O5 Er1 N1 67.84(9) . 2_565
O5 Er1 N2 91.78(9) . 2_565
N1 Er1 Er1 101.75(7) 2_565 2_565
N1 Er1 N2 63.54(9) 2_565 2_565
N2 Er1 Er1 165.01(6) 2_565 2_565
Er1 O1 Er1 108.40(8) . 2_565
C2 O1 Er1 119.90(19) . 2_565
C2 O1 Er1 131.5(2) . .
C19 O2 Er1 137.3(2) . .
C21 O3 Er1 136.4(2) . .
C24 O4 Er1 135.8(2) . .
C26 O5 Er1 141.0(2) . .
C1 N1 Er1 117.4(2) . 2_565
C9 N1 Er1 122.6(2) . 2_565
C9 N1 C1 119.6(3) . .
C10 N2 Er1 113.4(2) . 2_565
C10 N2 C11 117.0(3) . .
C11 N2 Er1 129.4(2) . 2_565
N1 C1 C2 117.5(3) . .
N1 C1 C6 121.9(3) . .
C6 C1 C2 120.6(3) . .
O1 C2 C1 118.2(3) . .
O1 C2 C3 124.5(3) . .
C3 C2 C1 117.3(3) . .
C2 C3 H3 119.3 . .
C2 C3 C4 121.4(3) . .
C4 C3 H3 119.3 . .
C3 C4 H4 119.2 . .
C5 C4 C3 121.7(3) . .
C5 C4 H4 119.2 . .
C4 C5 H5 120.2 . .
C4 C5 C6 119.6(3) . .
C6 C5 H5 120.2 . .
C5 C6 C1 119.4(3) . .
C5 C6 C7 123.8(3) . .
C7 C6 C1 116.8(3) . .
C6 C7 H7 119.7 . .
C8 C7 C6 120.5(3) . .
C8 C7 H7 119.7 . .
C7 C8 H8 120.7 . .
C7 C8 C9 118.6(3) . .
C9 C8 H8 120.7 . .
N1 C9 C8 122.6(3) . .
N1 C9 C10 117.2(3) . .
C8 C9 C10 120.3(3) . .
N2 C10 C9 122.4(3) . .
N2 C10 H10 118.8 . .
C9 C10 H10 118.8 . .
C12 C11 N2 122.7(3) . .
C16 C11 N2 119.1(3) . .
C16 C11 C12 118.1(3) . .
C11 C12 H12 119.5 . .
C13 C12 C11 120.9(3) . .
C13 C12 H12 119.5 . .
C12 C13 H13 119.4 . .
C12 C13 C14 121.3(3) . .
C14 C13 H13 119.4 . .
C13 C14 C15 117.4(3) . .
C13 C14 C17 121.1(3) . .
C15 C14 C17 121.5(4) . .
C14 C15 H15 118.9 . .
C16 C15 C14 122.2(3) . .
C16 C15 H15 118.9 . .
C11 C16 C15 119.9(3) . .
C11 C16 H16 120.1 . .
C15 C16 H16 120.1 . .
C14 C17 H17A 109.5 . .
C14 C17 H17B 109.5 . .
C14 C17 H17C 109.5 . .
H17A C17 H17B 109.5 . .
H17A C17 H17C 109.5 . .
H17B C17 H17C 109.5 . .
F1 C18 C19 110.0(3) . .
F2 C18 F1 106.9(4) . .
F2 C18 F3 108.7(4) . .
F2 C18 C19 114.4(4) . .
F3 C18 F1 106.1(4) . .
F3 C18 C19 110.4(3) . .
H18A C18 H18B 109.5 . .
H18A C18 H18C 109.5 . .
H18B C18 H18C 109.5 . .
C19 C18 H18A 109.5 . .
C19 C18 H18B 109.5 . .
C19 C18 H18C 109.5 . .
O2 C19 C18 114.2(3) . .
O2 C19 C20 126.8(3) . .
C20 C19 C18 119.0(3) . .
C19 C20 H20 119.0 . .
C19 C20 C21 122.0(3) . .
C21 C20 H20 119.0 . .
O3 C21 C20 125.6(3) . .
O3 C21 C22 116.4(3) . .
C20 C21 C22 118.0(3) . .
F1' C22 C21 112.3(5) . .
F2' C22 F1' 106.9(7) . .
F2' C22 F3' 108.5(7) . .
F2' C22 C21 112.2(5) . .
F3' C22 F1' 106.2(6) . .
F3' C22 C21 110.4(5) . .
C21 C22 H22A 109.5 . .
C21 C22 H22B 109.5 . .
C21 C22 H22C 109.5 . .
H22A C22 H22B 109.5 . .
H22A C22 H22C 109.5 . .
H22B C22 H22C 109.5 . .
F4 C23 F6 105.6(4) . .
F4 C23 C24 111.5(4) . .
F5 C23 F4 106.4(4) . .
F5 C23 F6 106.2(4) . .
F5 C23 C24 114.9(4) . .
F6 C23 C24 111.6(4) . .
O4 C24 C23 113.1(3) . .
O4 C24 C25 128.8(3) . .
C25 C24 C23 118.1(3) . .
C24 C25 H25 119.4 . .
C24 C25 C26 121.1(4) . .
C26 C25 H25 119.4 . .
O5 C26 C25 122.8(4) . .
O5 C26 C27 117.3(4) . .
C25 C26 C27 119.8(4) . .
C26 C27 H27A 109.5 . .
C26 C27 H27B 109.5 . .
C26 C27 H27C 109.5 . .
H27A C27 H27B 109.5 . .
H27A C27 H27C 109.5 . .
H27B C27 H27C 109.5 . .

loop_
_geom_bond_atom_site_label_1
_geom_bond_atom_site_label_2
_geom_bond_distance
_geom_bond_site_symmetry_2
Er1 Er1 3.8586(9) 2_565
Er1 O1 2.336(2) .
Er1 O1 2.421(2) 2_565
Er1 O2 2.352(2) .
Er1 O3 2.405(2) .
Er1 O4 2.362(2) .
Er1 O5 2.363(2) .
Er1 N1 2.493(3) 2_565
Er1 N2 2.726(3) 2_565
F1 C18 1.357(5) .
F2 C18 1.304(5) .
F3 C18 1.324(5) .
F1' C22 1.363(9) .
F2' C22 1.311(10) .
F3' C22 1.315(8) .
F4 C23 1.331(6) .
F5 C23 1.322(5) .
F6 C23 1.335(6) .
O1 Er1 2.421(2) 2_565
O1 C2 1.343(4) .
O2 C19 1.258(4) .
O3 C21 1.250(4) .
O4 C24 1.265(4) .
O5 C26 1.234(5) .
N1 Er1 2.493(3) 2_565
N1 C1 1.350(4) .
N1 C9 1.334(4) .
N2 Er1 2.726(3) 2_565
N2 C10 1.287(4) .
N2 C11 1.425(4) .
C1 C2 1.444(4) .
C1 C6 1.431(4) .
C2 C3 1.377(5) .
C3 H3 0.9500 .
C3 C4 1.420(5) .
C4 H4 0.9500 .
C4 C5 1.369(5) .
C5 H5 0.9500 .
C5 C6 1.403(5) .
C6 C7 1.414(5) .
C7 H7 0.9500 .
C7 C8 1.373(5) .
C8 H8 0.9500 .
C8 C9 1.408(5) .
C9 C10 1.455(5) .
C10 H10 0.9500 .
C11 C12 1.404(5) .
C11 C16 1.391(5) .
C12 H12 0.9500 .
C12 C13 1.382(5) .
C13 H13 0.9500 .
C13 C14 1.390(6) .
C14 C15 1.392(5) .
C14 C17 1.503(5) .
C15 H15 0.9500 .
C15 C16 1.391(5) .
C16 H16 0.9500 .
C17 H17A 0.9800 .
C17 H17B 0.9800 .
C17 H17C 0.9800 .
C18 H18A 0.9800 .
C18 H18B 0.9800 .
C18 H18C 0.9800 .
C18 C19 1.521(5) .
C19 C20 1.393(5) .
C20 H20 0.9500 .
C20 C21 1.397(5) .
C21 C22 1.525(5) .
C22 H22A 0.9800 .
C22 H22B 0.9800 .
C22 H22C 0.9800 .
C23 C24 1.531(5) .
C24 C25 1.365(6) .
C25 H25 0.9500 .
C25 C26 1.430(6) .
C26 C27 1.519(6) .
C27 H27A 0.9800 .
C27 H27B 0.9800 .
C27 H27C 0.9800 .

loop_
_geom_torsion_atom_site_label_1
_geom_torsion_atom_site_label_2
_geom_torsion_atom_site_label_3
_geom_torsion_atom_site_label_4
_geom_torsion
_geom_torsion_site_symmetry_1
Er1 O1 C2 C1 0.4(4) 2_565
Er1 O1 C2 C1 -173.4(2) .
Er1 O1 C2 C3 7.0(5) .
Er1 O1 C2 C3 -179.2(3) 2_565
Er1 O2 C19 C18 -176.1(2) .
Er1 O2 C19 C20 4.4(6) .
Er1 O3 C21 C20 -12.4(5) .
Er1 O3 C21 C22 169.9(2) .
Er1 O4 C24 C23 174.9(3) .
Er1 O4 C24 C25 -2.6(7) .
Er1 O5 C26 C25 -5.9(7) .
Er1 O5 C26 C27 177.3(3) .
Er1 N1 C1 C2 6.3(4) 2_565
Er1 N1 C1 C6 -174.3(2) 2_565
Er1 N1 C9 C8 171.8(3) 2_565
Er1 N1 C9 C10 -8.2(4) 2_565
Er1 N2 C10 C9 7.5(4) 2_565
Er1 N2 C11 C12 -156.6(2) 2_565
Er1 N2 C11 C16 20.2(4) 2_565
F1 C18 C19 O2 -59.9(5) .
F1 C18 C19 C20 119.7(4) .
F2 C18 C19 O2 179.8(4) .
F2 C18 C19 C20 -0.7(6) .
F3 C18 C19 O2 56.9(5) .
F3 C18 C19 C20 -123.6(4) .
F4 C23 C24 O4 -67.4(5) .
F4 C23 C24 C25 110.4(5) .
F5 C23 C24 O4 171.4(4) .
F5 C23 C24 C25 -10.8(7) .
F6 C23 C24 O4 50.5(6) .
F6 C23 C24 C25 -131.7(5) .
O1 C2 C3 C4 -176.9(3) .
O2 C19 C20 C21 2.7(6) .
O3 C21 C22 F1' -142.1(6) .
O3 C21 C22 F2' -21.6(7) .
O3 C21 C22 F3' 99.7(6) .
O4 C24 C25 C26 3.0(7) .
N1 C1 C2 O1 -4.5(5) .
N1 C1 C2 C3 175.1(3) .
N1 C1 C6 C5 -176.8(3) .
N1 C1 C6 C7 1.5(5) .
N1 C9 C10 N2 -0.5(5) .
N2 C11 C12 C13 -178.2(3) .
N2 C11 C16 C15 179.0(3) .
C1 N1 C9 C8 -0.2(5) .
C1 N1 C9 C10 179.8(3) .
C1 C2 C3 C4 3.5(5) .
C1 C6 C7 C8 1.0(6) .
C2 C1 C6 C5 2.6(5) .
C2 C1 C6 C7 -179.1(3) .
C2 C3 C4 C5 -0.9(6) .
C3 C4 C5 C6 -1.1(6) .
C4 C5 C6 C1 0.1(6) .
C4 C5 C6 C7 -178.0(4) .
C5 C6 C7 C8 179.2(4) .
C6 C1 C2 O1 176.0(3) .
C6 C1 C2 C3 -4.3(5) .
C6 C7 C8 C9 -2.9(6) .
C7 C8 C9 N1 2.6(6) .
C7 C8 C9 C10 -177.4(4) .
C8 C9 C10 N2 179.5(4) .
C9 N1 C1 C2 178.7(3) .
C9 N1 C1 C6 -1.9(5) .
C10 N2 C11 C12 29.1(5) .
C10 N2 C11 C16 -154.0(3) .
C11 N2 C10 C9 -177.3(3) .
C11 C12 C13 C14 -2.9(6) .
C12 C11 C16 C15 -4.0(5) .
C12 C13 C14 C15 -0.1(6) .
C12 C13 C14 C17 179.6(4) .
C13 C14 C15 C16 1.0(6) .
C14 C15 C16 C11 1.1(6) .
C16 C11 C12 C13 4.9(5) .
C17 C14 C15 C16 -178.7(4) .
C18 C19 C20 C21 -176.7(3) .
C19 C20 C21 O3 1.2(6) .
C19 C20 C21 C22 178.9(3) .
C20 C21 C22 F1' 40.0(7) .
C20 C21 C22 F2' 160.6(6) .
C20 C21 C22 F3' -78.2(6) .
C23 C24 C25 C26 -174.4(4) .
C24 C25 C26 O5 0.9(7) .
C24 C25 C26 C27 177.6(5) .
